data_7011810
loop_
_publ_author_name
'Ivanov, Sergei A.'
'Kozee, Michael A.'
'Alex Merrill, W.'
'Agarwal, Sorabh'
'Dahl, Lawrence F.'

_publ_section_title
;
 Cyclo-[Ni(\m~2~-SPh)~2~]~9~ and cyclo-[Ni(\m~2~-SPh)~2~]~11~: new oligomeric
 types of toroidal nickel(ii) thiolates containing geometrically
 unprecedented 9- and 11-membered ring systems
;
_journal_issue 22
_journal_name_full 'Journal of the Chemical Society, Dalton Transactions'
_journal_page_first 4105
_journal_page_last 4115
_journal_paper_doi 10.1039/b204273h
_journal_year 2002
_chemical_formula_sum 'C132 H110 Ni11 O5 S22'
_chemical_formula_weight 3127.33
_chemical_name_systematic ?
_space_group_IT_number 15
_symmetry_cell_setting monoclinic
_symmetry_space_group_name_Hall '-C 2yc'
_symmetry_space_group_name_H-M 'C 1 2/c 1'
_atom_sites_solution_hydrogens geom
_atom_sites_solution_primary direct
_atom_sites_solution_secondary difmap
_audit_creation_method SHELXL-97
_cell_angle_alpha 90.00
_cell_angle_beta 98.995(3)
_cell_angle_gamma 90.00
_cell_formula_units_Z 4
_cell_length_a 18.888(2)
_cell_length_b 29.401(4)
_cell_length_c 28.354(4)
_cell_measurement_reflns_used 8121
_cell_measurement_temperature 100(2)
_cell_measurement_theta_max 28.33
_cell_measurement_theta_min 1.29
_cell_volume 15552(3)
_computing_cell_refinement 'Bruker SMART'
_computing_data_collection 'Bruker SMART'
_computing_data_reduction 'Bruker SAINT'
_computing_molecular_graphics 'Bruker SHELXTL'
_computing_publication_material 'Bruker SHELXTL'
_computing_structure_refinement 'SHELXL-97 (Sheldrick, 1997)'
_computing_structure_solution 'SHELXS-97 (Sheldrick, 1990)'
_diffrn_ambient_temperature 100(1)
_diffrn_measured_fraction_theta_full 0.951
_diffrn_measured_fraction_theta_max 0.951
_diffrn_measurement_device_type 'CCD area detector'
_diffrn_measurement_method 'phi and omega scans'
_diffrn_radiation_monochromator graphite
_diffrn_radiation_source 'fine-focus sealed tube'
_diffrn_radiation_type MoK\a
_diffrn_radiation_wavelength 0.71073
_diffrn_reflns_av_R_equivalents 0.0544
_diffrn_reflns_av_sigmaI/netI 0.0601
_diffrn_reflns_limit_h_max 25
_diffrn_reflns_limit_h_min -24
_diffrn_reflns_limit_k_max 37
_diffrn_reflns_limit_k_min -39
_diffrn_reflns_limit_l_max 37
_diffrn_reflns_limit_l_min -37
_diffrn_reflns_number 60554
_diffrn_reflns_theta_full 28.33
_diffrn_reflns_theta_max 28.33
_diffrn_reflns_theta_min 1.29
_diffrn_standards_decay_% <1
_diffrn_standards_interval_count N/A
_diffrn_standards_interval_time N/A
_diffrn_standards_number N/A
_exptl_absorpt_coefficient_mu 1.639
_exptl_absorpt_correction_T_max 0.697
_exptl_absorpt_correction_T_min 0.510
_exptl_absorpt_correction_type empirical
_exptl_absorpt_process_details
;
Empirical with SADABS  (Blessing, 1995)
;
_exptl_crystal_colour black
_exptl_crystal_density_diffrn 1.336
_exptl_crystal_density_meas ?
_exptl_crystal_density_method .
_exptl_crystal_description plate
_exptl_crystal_F_000 6408
_exptl_crystal_size_max 0.3
_exptl_crystal_size_mid 0.2
_exptl_crystal_size_min 0.07
_refine_diff_density_max 1.272
_refine_diff_density_min -0.872
_refine_diff_density_rms 0.228
_refine_ls_extinction_method none
_refine_ls_goodness_of_fit_ref 1.052
_refine_ls_hydrogen_treatment constr
_refine_ls_matrix_type full
_refine_ls_number_parameters 915
_refine_ls_number_reflns 18453
_refine_ls_number_restraints 60
_refine_ls_restrained_S_all 1.068
_refine_ls_R_factor_all 0.0850
_refine_ls_R_factor_gt 0.0555
_refine_ls_shift/su_max 0.002
_refine_ls_shift/su_mean 0.000
_refine_ls_structure_factor_coef Fsqd
_refine_ls_weighting_details 'calc w=1/[\s^2^(Fo^2^)+(0.1119P)^2^+2.6232P] where P=(Fo^2^+2Fc^2^)/3'
_refine_ls_weighting_scheme calc
_refine_ls_wR_factor_gt 0.1608
_refine_ls_wR_factor_ref 0.1816
_reflns_number_gt 12887
_reflns_number_total 18453
_reflns_threshold_expression >2sigma(I)
_cod_data_source_file b204273h.txt
_cod_data_source_block dahl150nm
_cod_depositor_comments
;
The following automatic conversions were performed:
'_symmetry_cell_setting' value 'Monoclinic' changed to 'monoclinic'
according to '/home/saulius/struct/CIF-dictionaries/cif_core.dic'
dictionary named 'cif_core.dic' version 2.4.1 from 2010-06-29.

Automatic conversion script
Id: cif_fix_enum 1527 2010-12-29 10:47:43Z saulius 
;
_cod_original_sg_symbol_H-M C2/c
_cod_database_code 7011810

loop_
_symmetry_equiv_pos_as_xyz
'x, y, z'
'-x, y, -z+1/2'
'x+1/2, y+1/2, z'
'-x+1/2, y+1/2, -z+1/2'
'-x, -y, -z'
'x, -y, z-1/2'
'-x+1/2, -y+1/2, -z'
'x+1/2, -y+1/2, z-1/2'

loop_
_atom_site_label
_atom_site_type_symbol
_atom_site_fract_x
_atom_site_fract_y
_atom_site_fract_z
_atom_site_U_iso_or_equiv
_atom_site_adp_type
_atom_site_occupancy
_atom_site_symmetry_multiplicity
_atom_site_calc_flag
_atom_site_refinement_flags
_atom_site_disorder_assembly
_atom_site_disorder_group
Ni1 Ni 0.02721(3) 0.334919(17) 0.706250(17) 0.02879(13) Uani 1 1 d . . .
Ni2 Ni 0.08366(3) 0.288733(17) 0.616107(18) 0.02864(13) Uani 1 1 d . . .
Ni3 Ni 0.10822(3) 0.214759(17) 0.554744(18) 0.03201(14) Uani 1 1 d . A .
Ni4 Ni 0.07949(3) 0.126455(16) 0.590638(18) 0.02924(13) Uani 1 1 d . A .
Ni5 Ni 0.04452(3) 0.050795(16) 0.665402(17) 0.02606(13) Uani 1 1 d . A .
Ni6 Ni 0.0000 0.00671(2) 0.7500 0.02462(15) Uani 1 2 d S . .
S1 S -0.06930(5) 0.36797(4) 0.72548(3) 0.0323(2) Uani 1 1 d . . .
S2 S -0.02065(5) 0.30357(3) 0.63865(3) 0.0299(2) Uani 1 1 d . . .
S3 S 0.12449(5) 0.30015(4) 0.69220(4) 0.0322(2) Uani 1 1 d . . .
S4 S 0.03599(6) 0.27412(3) 0.54116(4) 0.0327(2) Uani 1 1 d . . .
S5 S 0.18256(6) 0.26596(3) 0.59101(4) 0.0352(2) Uani 1 1 d . . .
S6 S 0.02931(6) 0.16277(3) 0.52584(4) 0.0344(2) Uani 1 1 d . . .
S7 S 0.17834(6) 0.15455(4) 0.56962(4) 0.0381(3) Uani 1 1 d . . .
S8 S -0.01549(5) 0.10117(3) 0.61758(3) 0.0288(2) Uani 1 1 d . . .
S9 S 0.13332(5) 0.09724(3) 0.65850(3) 0.0286(2) Uani 1 1 d . . .
S10 S -0.04713(5) 0.00578(3) 0.67307(3) 0.0290(2) Uani 1 1 d . . .
S11 S 0.10181(5) 0.00713(4) 0.72192(4) 0.0338(2) Uani 1 1 d . . .
C10 C -0.15231(13) 0.34725(11) 0.69572(11) 0.0395(10) Uani 1 1 d G . .
C11 C -0.20360(18) 0.37984(10) 0.67932(13) 0.0608(15) Uani 1 1 d G . .
H11 H -0.1931 0.4106 0.6840 0.073 Uiso 1 1 calc R . .
C12 C -0.27055(16) 0.36651(15) 0.65587(14) 0.087(2) Uani 1 1 d G . .
H12 H -0.3049 0.3883 0.6449 0.105 Uiso 1 1 calc R . .
C13 C -0.28622(14) 0.32058(17) 0.64882(14) 0.085(2) Uani 1 1 d G . .
H13 H -0.3310 0.3117 0.6331 0.102 Uiso 1 1 calc R . .
C14 C -0.23493(19) 0.28799(12) 0.66522(13) 0.0681(18) Uani 1 1 d G . .
H14 H -0.2454 0.2573 0.6605 0.082 Uiso 1 1 calc R . .
C15 C -0.16797(16) 0.30132(10) 0.68867(12) 0.0487(12) Uani 1 1 d G . .
H15 H -0.1337 0.2795 0.6996 0.058 Uiso 1 1 calc R . .
C20 C -0.06022(15) 0.34863(8) 0.60130(9) 0.0339(9) Uani 1 1 d G . .
C21 C -0.03905(14) 0.39359(9) 0.60949(9) 0.0349(9) Uani 1 1 d G . .
H21 H -0.0037 0.4008 0.6350 0.042 Uiso 1 1 calc R . .
C22 C -0.07080(16) 0.42776(7) 0.57952(11) 0.0418(10) Uani 1 1 d G . .
H22 H -0.0566 0.4578 0.5850 0.050 Uiso 1 1 calc R . .
C23 C -0.12372(18) 0.41698(9) 0.54135(11) 0.0590(15) Uani 1 1 d G . .
H23 H -0.1450 0.4398 0.5213 0.071 Uiso 1 1 calc R . .
C24 C -0.14488(18) 0.37202(10) 0.53316(11) 0.0672(18) Uani 1 1 d G . .
H24 H -0.1803 0.3648 0.5076 0.081 Uiso 1 1 calc R . .
C25 C -0.11313(17) 0.33784(7) 0.56314(11) 0.0503(13) Uani 1 1 d G . .
H25 H -0.1273 0.3078 0.5577 0.060 Uiso 1 1 calc R . .
C30 C 0.19313(13) 0.34185(9) 0.69542(11) 0.0373(9) Uani 1 1 d G . .
C31 C 0.26143(16) 0.33063(10) 0.71830(13) 0.0556(14) Uani 1 1 d G . .
H31 H 0.2711 0.3012 0.7296 0.067 Uiso 1 1 calc R . .
C32 C 0.31523(13) 0.36334(13) 0.72423(14) 0.0730(18) Uani 1 1 d G . .
H32 H 0.3609 0.3558 0.7395 0.088 Uiso 1 1 calc R . .
C33 C 0.30073(17) 0.40726(12) 0.70729(15) 0.0714(18) Uani 1 1 d G . .
H33 H 0.3367 0.4291 0.7113 0.086 Uiso 1 1 calc R . .
C34 C 0.2324(2) 0.41847(9) 0.68442(14) 0.0631(15) Uani 1 1 d G . .
H34 H 0.2227 0.4479 0.6731 0.076 Uiso 1 1 calc R . .
C35 C 0.17863(14) 0.38577(10) 0.67848(12) 0.0495(12) Uani 1 1 d G . .
H35 H 0.1329 0.3933 0.6632 0.059 Uiso 1 1 calc R . .
C40 C 0.07884(18) 0.31410(9) 0.50718(10) 0.0398(10) Uani 1 1 d G . .
C41 C 0.0763(2) 0.36007(10) 0.51824(11) 0.0645(17) Uani 1 1 d G . .
H41 H 0.0556 0.3694 0.5443 0.077 Uiso 1 1 calc R . .
C42 C 0.1046(2) 0.39210(8) 0.49032(15) 0.082(2) Uani 1 1 d G . .
H42 H 0.1029 0.4229 0.4977 0.098 Uiso 1 1 calc R . .
C43 C 0.1355(2) 0.37816(12) 0.45133(13) 0.076(2) Uani 1 1 d G . .
H43 H 0.1544 0.3996 0.4326 0.091 Uiso 1 1 calc R . .
C44 C 0.13805(19) 0.33220(13) 0.44027(10) 0.0626(16) Uani 1 1 d G . .
H44 H 0.1587 0.3229 0.4142 0.075 Uiso 1 1 calc R . .
C45 C 0.10973(18) 0.30017(9) 0.46819(11) 0.0482(12) Uani 1 1 d G . .
H45 H 0.1115 0.2694 0.4608 0.058 Uiso 1 1 calc R . .
C50 C 0.24474(16) 0.24217(12) 0.63830(11) 0.0446(11) Uani 1 1 d G . .
C51 C 0.31597(18) 0.25550(14) 0.64168(16) 0.0714(18) Uani 1 1 d G . .
H51 H 0.3298 0.2750 0.6189 0.086 Uiso 1 1 calc R . .
C52 C 0.36647(14) 0.23976(17) 0.67907(19) 0.100(3) Uani 1 1 d G . .
H52 H 0.4141 0.2487 0.6813 0.120 Uiso 1 1 calc R . .
C53 C 0.3457(2) 0.21068(17) 0.71309(15) 0.105(3) Uani 1 1 d G . .
H53 H 0.3795 0.2001 0.7381 0.126 Uiso 1 1 calc R . .
C54 C 0.2745(3) 0.19735(14) 0.70971(12) 0.081(2) Uani 1 1 d G . .
H54 H 0.2607 0.1779 0.7325 0.098 Uiso 1 1 calc R . .
C55 C 0.22402(17) 0.21310(12) 0.67232(13) 0.0536(13) Uani 1 1 d G . .
H55 H 0.1764 0.2042 0.6701 0.064 Uiso 1 1 calc R . .
C60 C -0.05993(12) 0.18000(9) 0.52975(9) 0.0347(9) Uani 1 1 d G . .
C61 C -0.11195(17) 0.17347(10) 0.48990(8) 0.0461(12) Uani 1 1 d G . .
H61 H -0.0995 0.1609 0.4623 0.055 Uiso 1 1 calc R . .
C62 C -0.18263(15) 0.18578(12) 0.49136(10) 0.0577(15) Uani 1 1 d G . .
H62 H -0.2174 0.1814 0.4647 0.069 Uiso 1 1 calc R . .
C63 C -0.20129(11) 0.20462(11) 0.53267(12) 0.0545(14) Uani 1 1 d G . .
H63 H -0.2486 0.2129 0.5336 0.065 Uiso 1 1 calc R . .
C64 C -0.14927(15) 0.21116(10) 0.57252(9) 0.0444(11) Uani 1 1 d G . .
H64 H -0.1617 0.2238 0.6002 0.053 Uiso 1 1 calc R . .
C65 C -0.07859(13) 0.19885(9) 0.57106(8) 0.0352(9) Uani 1 1 d G . .
H65 H -0.0438 0.2032 0.5977 0.042 Uiso 1 1 calc R . .
C70 C 0.1790(5) 0.1282(2) 0.5092(3) 0.034(2) Uani 0.64(2) 1 d PG A 1
C71 C 0.2030(6) 0.1532(2) 0.4732(4) 0.039(3) Uani 0.64(2) 1 d PG A 1
H71 H 0.2159 0.1835 0.4784 0.046 Uiso 0.64(2) 1 calc PR A 1
C72 C 0.2075(5) 0.1329(3) 0.4296(3) 0.045(3) Uani 0.64(2) 1 d PG A 1
H72 H 0.2236 0.1496 0.4055 0.054 Uiso 0.64(2) 1 calc PR A 1
C73 C 0.1881(5) 0.0876(3) 0.4219(3) 0.042(2) Uani 0.64(2) 1 d PG A 1
H73 H 0.1911 0.0740 0.3927 0.050 Uiso 0.64(2) 1 calc PR A 1
C74 C 0.1641(6) 0.06259(17) 0.4579(3) 0.047(3) Uani 0.64(2) 1 d PG A 1
H74 H 0.1511 0.0323 0.4528 0.056 Uiso 0.64(2) 1 calc PR A 1
C75 C 0.1596(5) 0.0829(2) 0.5016(3) 0.036(2) Uani 0.64(2) 1 d PG A 1
H75 H 0.1435 0.0662 0.5257 0.043 Uiso 0.64(2) 1 calc PR A 1
C70 C 0.1947(14) 0.1306(4) 0.5208(7) 0.050(6) Uani 0.36(2) 1 d PG A 2
C71 C 0.2095(16) 0.1560(3) 0.4821(7) 0.059(8) Uani 0.36(2) 1 d PG A 2
H71A H 0.2090 0.1876 0.4835 0.071 Uiso 0.36(2) 1 calc PR A 2
C72 C 0.2250(16) 0.1341(5) 0.4415(7) 0.061(8) Uani 0.36(2) 1 d PG A 2
H72A H 0.2348 0.1511 0.4156 0.073 Uiso 0.36(2) 1 calc PR A 2
C73 C 0.2257(19) 0.0869(5) 0.4395(7) 0.080(10) Uani 0.36(2) 1 d PG A 2
H73A H 0.2360 0.0722 0.4123 0.095 Uiso 0.36(2) 1 calc PR A 2
C74 C 0.211(2) 0.0615(3) 0.4782(8) 0.087(11) Uani 0.36(2) 1 d PG A 2
H74A H 0.2114 0.0299 0.4769 0.104 Uiso 0.36(2) 1 calc PR A 2
C75 C 0.1954(16) 0.0834(4) 0.5189(7) 0.056(7) Uani 0.36(2) 1 d PG A 2
H75A H 0.1855 0.0664 0.5447 0.067 Uiso 0.36(2) 1 calc PR A 2
C80 C -0.07621(13) 0.07660(10) 0.57030(9) 0.0346(9) Uani 1 1 d G A .
C81 C -0.05426(15) 0.05716(11) 0.53030(10) 0.0470(12) Uani 1 1 d G . .
H81 H -0.0057 0.0542 0.5287 0.056 Uiso 1 1 calc R A .
C82 C -0.1050(2) 0.04214(12) 0.49264(9) 0.0670(17) Uani 1 1 d G A .
H82 H -0.0903 0.0291 0.4659 0.080 Uiso 1 1 calc R . .
C83 C -0.17759(19) 0.04655(13) 0.49499(11) 0.0725(19) Uani 1 1 d G . .
H83 H -0.2115 0.0365 0.4698 0.087 Uiso 1 1 calc R A .
C84 C -0.19954(13) 0.06598(13) 0.53500(13) 0.0621(16) Uani 1 1 d G A .
H84 H -0.2481 0.0689 0.5366 0.075 Uiso 1 1 calc R . .
C85 C -0.14885(15) 0.08101(11) 0.57265(10) 0.0445(11) Uani 1 1 d G . .
H85 H -0.1635 0.0940 0.5994 0.053 Uiso 1 1 calc R A .
C90 C 0.20810(13) 0.06440(9) 0.64775(11) 0.0380(10) Uani 1 1 d G A .
C91 C 0.27570(16) 0.08382(10) 0.65923(12) 0.0526(13) Uani 1 1 d G . .
H91 H 0.2803 0.1137 0.6702 0.063 Uiso 1 1 calc R A .
C92 C 0.33643(13) 0.05865(14) 0.65435(14) 0.0719(19) Uani 1 1 d G A .
H92 H 0.3817 0.0716 0.6620 0.086 Uiso 1 1 calc R . .
C93 C 0.32955(17) 0.01406(14) 0.63799(14) 0.081(2) Uani 1 1 d G . .
H93 H 0.3702 -0.0028 0.6347 0.097 Uiso 1 1 calc R A .
C94 C 0.2620(2) -0.00536(9) 0.62651(12) 0.0655(17) Uani 1 1 d G A .
H94 H 0.2574 -0.0352 0.6156 0.079 Uiso 1 1 calc R . .
C95 C 0.20123(16) 0.01981(10) 0.63139(11) 0.0459(11) Uani 1 1 d G . .
H95 H 0.1560 0.0068 0.6237 0.055 Uiso 1 1 calc R A .
C100 C -0.0239(7) -0.0482(4) 0.6535(4) 0.048(8) Uani 0.50 1 d PG A 1
C101 C -0.0041(7) -0.0855(5) 0.6828(4) 0.060(5) Uani 0.50 1 d PG A 1
H101 H 0.0031 -0.0821 0.7158 0.073 Uiso 0.50 1 calc PR A 1
C102 C 0.0050(9) -0.1278(4) 0.6627(5) 0.062(5) Uani 0.50 1 d PG A 1
H102 H 0.0182 -0.1527 0.6824 0.074 Uiso 0.50 1 calc PR A 1
C103 C -0.0058(9) -0.1329(3) 0.6134(6) 0.095(9) Uani 0.50 1 d PG A 1
H103 H 0.0003 -0.1613 0.6000 0.114 Uiso 0.50 1 calc PR A 1
C104 C -0.0256(9) -0.0957(5) 0.5841(4) 0.123(9) Uani 0.50 1 d PG A 1
H104 H -0.0328 -0.0991 0.5511 0.148 Uiso 0.50 1 calc PR A 1
C105 C -0.0346(8) -0.0533(4) 0.6041(4) 0.122(10) Uani 0.50 1 d PG A 1
H105 H -0.0479 -0.0284 0.5845 0.146 Uiso 0.50 1 calc PR A 1
C100 C -0.0207(5) -0.0488(3) 0.6526(4) 0.025(6) Uani 0.50 1 d PG A 2
C101 C -0.0301(6) -0.0873(4) 0.6794(3) 0.039(3) Uani 0.50 1 d PG A 2
H10A H -0.0459 -0.0844 0.7088 0.047 Uiso 0.50 1 calc PR A 2
C102 C -0.0160(7) -0.1301(3) 0.6624(4) 0.063(5) Uani 0.50 1 d PG A 2
H10B H -0.0222 -0.1559 0.6804 0.076 Uiso 0.50 1 calc PR A 2
C103 C 0.0076(6) -0.1345(2) 0.6186(4) 0.037(3) Uani 0.50 1 d PG A 2
H10C H 0.0171 -0.1632 0.6072 0.044 Uiso 0.50 1 calc PR A 2
C104 C 0.0170(4) -0.0960(3) 0.5918(3) 0.037(2) Uani 0.50 1 d PG A 2
H10D H 0.0328 -0.0990 0.5624 0.044 Uiso 0.50 1 calc PR A 2
C105 C 0.0028(4) -0.0532(2) 0.6088(4) 0.036(2) Uani 0.50 1 d PG A 2
H10E H 0.0091 -0.0274 0.5908 0.043 Uiso 0.50 1 calc PR A 2
C110 C 0.1603(5) 0.0484(4) 0.7615(6) 0.043(4) Uani 0.50 1 d PG A 1
C111 C 0.2335(6) 0.0396(4) 0.7676(5) 0.057(4) Uani 0.50 1 d PG A 1
H111 H 0.2506 0.0142 0.7535 0.069 Uiso 0.50 1 calc PR A 1
C112 C 0.2812(4) 0.0689(5) 0.7949(5) 0.092(8) Uani 0.50 1 d PG A 1
H112 H 0.3301 0.0630 0.7990 0.110 Uiso 0.50 1 calc PR A 1
C113 C 0.2556(6) 0.1069(5) 0.8160(5) 0.099(8) Uani 0.50 1 d PG A 1
H113 H 0.2875 0.1265 0.8343 0.119 Uiso 0.50 1 calc PR A 1
C114 C 0.1825(7) 0.1157(4) 0.8099(5) 0.069(5) Uani 0.50 1 d PG A 1
H114 H 0.1654 0.1411 0.8241 0.082 Uiso 0.50 1 calc PR A 1
C115 C 0.1348(5) 0.0864(5) 0.7826(5) 0.038(3) Uani 0.50 1 d PG A 1
H115 H 0.0858 0.0922 0.7785 0.046 Uiso 0.50 1 calc PR A 1
C110 C 0.1711(5) 0.0363(4) 0.7555(6) 0.034(3) Uani 0.50 1 d PG A 2
C111 C 0.2407(6) 0.0198(4) 0.7597(5) 0.043(3) Uani 0.50 1 d PG A 2
H11A H 0.2499 -0.0073 0.7448 0.052 Uiso 0.50 1 calc PR A 2
C112 C 0.2967(4) 0.0438(4) 0.7862(5) 0.078(5) Uani 0.50 1 d PG A 2
H11B H 0.3434 0.0328 0.7890 0.094 Uiso 0.50 1 calc PR A 2
C113 C 0.2831(5) 0.0843(4) 0.8084(5) 0.076(6) Uani 0.50 1 d PG A 2
H11C H 0.3206 0.1003 0.8262 0.091 Uiso 0.50 1 calc PR A 2
C114 C 0.2134(6) 0.1008(3) 0.8042(5) 0.058(4) Uani 0.50 1 d PG A 2
H11D H 0.2043 0.1278 0.8191 0.070 Uiso 0.50 1 calc PR A 2
C115 C 0.1574(4) 0.0768(4) 0.7777(5) 0.035(3) Uani 0.50 1 d PG A 2
H11E H 0.1108 0.0878 0.7749 0.042 Uiso 0.50 1 calc PR A 2
C1S C 0.1471(6) 0.5639(3) 0.5778(3) 0.168(5) Uani 0.386(14) 1 d PD B 1
H1S1 H 0.1739 0.5663 0.6098 0.201 Uiso 0.386(14) 1 calc PR B 1
H1S2 H 0.1692 0.5826 0.5559 0.201 Uiso 0.386(14) 1 calc PR B 1
C2S C 0.0437(11) 0.5363(6) 0.6070(10) 0.063(5) Uani 0.193(7) 1 d PD B 1
H2S1 H -0.0057 0.5277 0.5958 0.076 Uiso 0.193(7) 1 calc PR B 1
H2S2 H 0.0476 0.5464 0.6398 0.076 Uiso 0.193(7) 1 calc PR B 1
C3S C 0.1352(12) 0.5112(6) 0.5597(8) 0.047(3) Uani 0.193(7) 1 d PD B 1
H3S1 H 0.1047 0.5087 0.5289 0.057 Uiso 0.193(7) 1 calc PR B 1
H3S2 H 0.1800 0.4953 0.5590 0.057 Uiso 0.193(7) 1 calc PR B 1
C4S C 0.0956(6) 0.4947(3) 0.6030(5) 0.212(8) Uani 0.386(14) 1 d PD B 1
H4S1 H 0.1293 0.4905 0.6322 0.254 Uiso 0.386(14) 1 calc PR B 1
H4S2 H 0.0691 0.4667 0.5952 0.254 Uiso 0.386(14) 1 calc PR B 1
C5S C 0.0669(7) 0.5741(5) 0.5757(7) 0.79(5) Uani 0.386(14) 1 d PD B 1
H5S1 H 0.0594 0.6039 0.5887 0.951 Uiso 0.386(14) 1 calc PR B 1
H5S2 H 0.0415 0.5723 0.5433 0.951 Uiso 0.386(14) 1 calc PR B 1
C1P C 0.1471(6) 0.5639(3) 0.5778(3) 0.168(5) Uani 0.681(14) 1 d PD B 2
H1P1 H 0.1615 0.5719 0.5475 0.201 Uiso 0.681(14) 1 calc PR B 2
H1P2 H 0.1746 0.5825 0.6024 0.201 Uiso 0.681(14) 1 calc PR B 2
C2P C 0.0350(6) 0.5291(4) 0.5745(8) 0.063(5) Uani 0.340(7) 1 d PD B 2
H2P1 H 0.0213 0.5191 0.5417 0.076 Uiso 0.340(7) 1 calc PR B 2
H2P2 H -0.0074 0.5295 0.5898 0.076 Uiso 0.340(7) 1 calc PR B 2
C3P C 0.1635(6) 0.5141(4) 0.5883(5) 0.047(3) Uani 0.340(7) 1 d PD B 2
H3P1 H 0.2037 0.5109 0.6140 0.057 Uiso 0.340(7) 1 calc PR B 2
H3P2 H 0.1749 0.4987 0.5602 0.057 Uiso 0.340(7) 1 calc PR B 2
C4P C 0.0956(6) 0.4947(3) 0.6030(5) 0.212(8) Uani 0.681(14) 1 d PD B 2
H4P1 H 0.0967 0.4963 0.6372 0.254 Uiso 0.681(14) 1 calc PR B 2
H4P2 H 0.0876 0.4635 0.5924 0.254 Uiso 0.681(14) 1 calc PR B 2
C5P C 0.0669(7) 0.5741(5) 0.5757(7) 0.79(5) Uani 0.681(14) 1 d PD B 2
H5P1 H 0.0582 0.5909 0.6037 0.951 Uiso 0.681(14) 1 calc PR B 2
H5P2 H 0.0483 0.5914 0.5474 0.951 Uiso 0.681(14) 1 calc PR B 2
C10S C -0.0423(7) 0.2029(6) 0.7366(4) 0.195(15) Uani 0.53 1 d PD . .
H10C' H -0.0406 0.2358 0.7354 0.234 Uiso 0.53 1 calc PR . .
H10F H 0.0038 0.1905 0.7507 0.234 Uiso 0.53 1 calc PR . .
C11S C 0.0632(5) 0.1881(4) 0.7958(3) 0.066(3) Uani 0.53 1 d PD . .
H11E' H 0.0827 0.2138 0.8150 0.079 Uiso 0.53 1 calc PR . .
H11F H 0.0803 0.1604 0.8124 0.079 Uiso 0.53 1 calc PR . .
C12S C 0.0197(4) 0.1895(3) 0.7113(2) 0.044(2) Uani 0.53 1 d PD . .
H12A H -0.0056 0.1611 0.7038 0.053 Uiso 0.53 1 calc PR . .
H12B H 0.0125 0.2131 0.6871 0.053 Uiso 0.53 1 calc PR . .
C13S C 0.0872(5) 0.1897(5) 0.7475(4) 0.112(8) Uani 0.53 1 d PD . .
H13A H 0.1148 0.2171 0.7444 0.135 Uiso 0.53 1 calc PR . .
H13B H 0.1167 0.1635 0.7431 0.135 Uiso 0.53 1 calc PR . .
C20S C 0.0161(6) 0.5311(4) 0.6960(4) 0.088(4) Uani 0.53 1 d PD . .
H20A H 0.0609 0.5230 0.6854 0.106 Uiso 0.53 1 calc PR . .
H20B H -0.0195 0.5385 0.6687 0.106 Uiso 0.53 1 calc PR . .
C21S C -0.0102(10) 0.4929(4) 0.7270(6) 0.205(18) Uani 0.53 1 d PD . .
H21A H -0.0497 0.4990 0.7442 0.247 Uiso 0.53 1 calc PR . .
H21B H -0.0012 0.4614 0.7199 0.247 Uiso 0.53 1 calc PR . .
C22S C 0.0259(9) 0.5689(5) 0.7320(5) 0.183(13) Uani 0.53 1 d PD . .
H22A H 0.0212 0.5976 0.7150 0.219 Uiso 0.53 1 calc PR . .
H22B H 0.0743 0.5673 0.7494 0.219 Uiso 0.53 1 calc PR . .
C23S C -0.0298(12) 0.5159(6) 0.7719(6) 0.69(8) Uani 0.53 1 d PD . .
H23A H -0.0299 0.5373 0.7458 0.832 Uiso 0.53 1 calc PR . .
H23B H -0.0763 0.5013 0.7691 0.832 Uiso 0.53 1 calc PR . .
C30S C 0.0576(6) 0.7395(4) 0.6023(6) 0.214(8) Uani 0.344(18) 1 d PD C 1
H30A H 0.0104 0.7463 0.5849 0.257 Uiso 0.344(18) 1 calc PR C 1
H30B H 0.0821 0.7678 0.6118 0.257 Uiso 0.344(18) 1 calc PR C 1
C31S C 0.1007(6) 0.7108(5) 0.5720(4) 0.176(6) Uani 0.344(18) 1 d PD C 1
H31A H 0.0800 0.7130 0.5385 0.211 Uiso 0.344(18) 1 calc PR C 1
H31B H 0.1498 0.7214 0.5757 0.211 Uiso 0.344(18) 1 calc PR C 1
C32S C 0.0521(8) 0.7098(8) 0.6460(5) 0.36(2) Uani 0.344(18) 1 d PD C 1
H32A H 0.0747 0.7251 0.6748 0.427 Uiso 0.344(18) 1 calc PR C 1
H32B H 0.0021 0.7048 0.6486 0.427 Uiso 0.344(18) 1 calc PR C 1
C33S C 0.088(3) 0.6651(8) 0.6409(9) 0.087(7) Uani 0.172(9) 1 d PD C 1
H33A H 0.0589 0.6401 0.6489 0.104 Uiso 0.172(9) 1 calc PR C 1
H33B H 0.1343 0.6639 0.6616 0.104 Uiso 0.172(9) 1 calc PR C 1
C34S C 0.098(2) 0.6625(6) 0.5887(9) 0.076(5) Uani 0.172(9) 1 d PD C 1
H34A H 0.1425 0.6469 0.5855 0.091 Uiso 0.172(9) 1 calc PR C 1
H34B H 0.0586 0.6463 0.5701 0.091 Uiso 0.172(9) 1 calc PR C 1
C30P C 0.0576(6) 0.7395(4) 0.6023(6) 0.214(8) Uani 0.723(18) 1 d PD C 2
H30C H 0.0104 0.7463 0.5849 0.257 Uiso 0.723(18) 1 calc PR C 2
H30D H 0.0821 0.7678 0.6118 0.257 Uiso 0.723(18) 1 calc PR C 2
C31P C 0.1007(6) 0.7108(5) 0.5720(4) 0.176(6) Uani 0.723(18) 1 d PD C 2
H31C H 0.0690 0.6916 0.5502 0.211 Uiso 0.723(18) 1 calc PR C 2
H31D H 0.1276 0.7301 0.5535 0.211 Uiso 0.723(18) 1 calc PR C 2
C32P C 0.0521(8) 0.7098(8) 0.6460(5) 0.36(2) Uani 0.723(18) 1 d PD C 2
H32C H 0.0516 0.7283 0.6743 0.427 Uiso 0.723(18) 1 calc PR C 2
H32D H 0.0091 0.6912 0.6408 0.427 Uiso 0.723(18) 1 calc PR C 2
C33P C 0.1187(10) 0.6807(7) 0.6506(5) 0.087(7) Uani 0.361(9) 1 d PD C 2
H33C H 0.1534 0.6915 0.6771 0.104 Uiso 0.361(9) 1 calc PR C 2
H33D H 0.1067 0.6495 0.6572 0.104 Uiso 0.361(9) 1 calc PR C 2
C34P C 0.1502(8) 0.6825(6) 0.6064(6) 0.076(5) Uani 0.361(9) 1 d PD C 2
H34C H 0.1543 0.6521 0.5938 0.091 Uiso 0.361(9) 1 calc PR C 2
H34D H 0.1975 0.6961 0.6124 0.091 Uiso 0.361(9) 1 calc PR C 2

loop_
_atom_site_aniso_label
_atom_site_aniso_U_11
_atom_site_aniso_U_22
_atom_site_aniso_U_33
_atom_site_aniso_U_23
_atom_site_aniso_U_13
_atom_site_aniso_U_12
Ni1 0.0282(3) 0.0340(3) 0.0242(2) -0.0006(2) 0.0041(2) -0.0018(2)
Ni2 0.0318(3) 0.0281(3) 0.0269(3) -0.00001(19) 0.0071(2) -0.0010(2)
Ni3 0.0445(3) 0.0257(3) 0.0274(3) 0.00316(19) 0.0107(2) 0.0037(2)
Ni4 0.0367(3) 0.0254(2) 0.0270(3) 0.00431(19) 0.0089(2) 0.0034(2)
Ni5 0.0259(3) 0.0282(3) 0.0239(2) 0.00483(18) 0.00338(19) 0.00073(19)
Ni6 0.0229(3) 0.0257(3) 0.0250(3) 0.000 0.0028(3) 0.000
S1 0.0304(5) 0.0388(6) 0.0278(5) 0.0044(4) 0.0046(4) 0.0017(4)
S2 0.0315(5) 0.0320(5) 0.0260(5) -0.0004(4) 0.0037(4) -0.0018(4)
S3 0.0301(5) 0.0356(5) 0.0308(5) -0.0035(4) 0.0048(4) -0.0026(4)
S4 0.0445(6) 0.0277(5) 0.0267(5) 0.0020(4) 0.0083(4) 0.0020(4)
S5 0.0380(6) 0.0303(5) 0.0397(6) 0.0035(4) 0.0135(5) 0.0020(4)
S6 0.0541(7) 0.0250(5) 0.0246(5) 0.0011(4) 0.0077(4) 0.0034(4)
S7 0.0452(6) 0.0314(5) 0.0424(6) 0.0082(4) 0.0210(5) 0.0066(4)
S8 0.0314(5) 0.0286(5) 0.0252(4) 0.0030(4) 0.0007(4) 0.0014(4)
S9 0.0281(5) 0.0296(5) 0.0293(5) 0.0038(4) 0.0081(4) 0.0021(4)
S10 0.0267(5) 0.0330(5) 0.0270(5) 0.0012(4) 0.0034(4) 0.0011(4)
S11 0.0253(5) 0.0409(6) 0.0352(5) 0.0143(4) 0.0051(4) 0.0018(4)
C10 0.026(2) 0.064(3) 0.028(2) 0.008(2) 0.0034(17) -0.0037(19)
C11 0.043(3) 0.082(4) 0.053(3) 0.031(3) -0.009(2) 0.000(3)
C12 0.045(3) 0.130(7) 0.080(5) 0.046(5) -0.015(3) -0.002(4)
C13 0.041(3) 0.157(8) 0.052(4) 0.010(4) -0.010(3) -0.019(4)
C14 0.055(3) 0.102(5) 0.049(3) -0.022(3) 0.015(3) -0.032(3)
C15 0.043(3) 0.066(3) 0.039(3) -0.010(2) 0.013(2) -0.011(2)
C20 0.034(2) 0.039(2) 0.029(2) 0.0024(17) 0.0043(17) 0.0015(17)
C21 0.034(2) 0.037(2) 0.033(2) 0.0003(17) 0.0042(17) -0.0032(17)
C22 0.043(3) 0.035(2) 0.046(3) 0.0016(19) 0.005(2) 0.0013(19)
C23 0.057(3) 0.048(3) 0.062(3) 0.009(3) -0.019(3) 0.009(2)
C24 0.070(4) 0.050(3) 0.067(4) 0.014(3) -0.035(3) -0.007(3)
C25 0.052(3) 0.040(3) 0.051(3) 0.002(2) -0.018(2) -0.004(2)
C30 0.035(2) 0.044(2) 0.035(2) -0.0079(18) 0.0103(18) -0.0061(18)
C31 0.036(3) 0.071(4) 0.058(3) -0.010(3) 0.001(2) -0.007(2)
C32 0.038(3) 0.091(5) 0.084(4) -0.011(4) -0.007(3) -0.024(3)
C33 0.057(4) 0.074(4) 0.083(4) -0.018(3) 0.010(3) -0.033(3)
C34 0.071(4) 0.048(3) 0.074(4) -0.012(3) 0.023(3) -0.018(3)
C35 0.048(3) 0.049(3) 0.055(3) -0.008(2) 0.018(2) -0.006(2)
C40 0.049(3) 0.036(2) 0.038(2) 0.0151(18) 0.019(2) 0.0111(19)
C41 0.093(4) 0.040(3) 0.074(4) 0.016(3) 0.058(3) 0.016(3)
C42 0.094(5) 0.050(3) 0.118(6) 0.034(4) 0.068(4) 0.016(3)
C43 0.072(4) 0.080(4) 0.085(4) 0.053(4) 0.043(4) 0.019(3)
C44 0.049(3) 0.099(5) 0.045(3) 0.020(3) 0.025(2) 0.018(3)
C45 0.051(3) 0.059(3) 0.037(2) 0.006(2) 0.018(2) 0.016(2)
C50 0.041(3) 0.041(3) 0.049(3) -0.001(2) 0.003(2) 0.010(2)
C51 0.040(3) 0.070(4) 0.101(5) -0.012(4) 0.002(3) 0.013(3)
C52 0.043(4) 0.103(6) 0.144(8) -0.023(6) -0.018(4) 0.019(4)
C53 0.086(6) 0.101(6) 0.109(7) -0.023(5) -0.046(5) 0.038(5)
C54 0.114(6) 0.061(4) 0.060(4) 0.000(3) -0.016(4) 0.027(4)
C55 0.064(3) 0.044(3) 0.049(3) -0.005(2) -0.001(3) 0.011(2)
C60 0.051(3) 0.0201(18) 0.030(2) 0.0052(15) -0.0025(18) 0.0010(17)
C61 0.064(3) 0.037(2) 0.033(2) 0.0075(19) -0.005(2) -0.007(2)
C62 0.055(3) 0.058(3) 0.051(3) 0.015(3) -0.020(3) -0.005(3)
C63 0.041(3) 0.047(3) 0.070(4) 0.010(3) -0.009(2) 0.000(2)
C64 0.048(3) 0.034(2) 0.051(3) -0.001(2) 0.005(2) 0.004(2)
C65 0.039(2) 0.027(2) 0.037(2) -0.0025(17) -0.0022(18) 0.0002(17)
C70 0.042(5) 0.039(5) 0.027(4) -0.003(3) 0.020(4) 0.005(3)
C71 0.049(6) 0.030(5) 0.042(5) 0.007(4) 0.022(4) -0.010(4)
C72 0.055(6) 0.048(6) 0.034(5) 0.001(4) 0.016(5) -0.005(4)
C73 0.049(5) 0.050(4) 0.029(4) -0.010(3) 0.013(4) -0.003(4)
C74 0.065(7) 0.034(4) 0.044(5) -0.010(3) 0.018(5) 0.001(4)
C75 0.045(5) 0.032(4) 0.033(4) -0.002(3) 0.014(4) -0.002(3)
C70 0.098(17) 0.020(8) 0.038(9) 0.003(6) 0.034(11) -0.003(8)
C71 0.11(2) 0.037(12) 0.038(10) -0.015(8) 0.037(12) 0.007(12)
C72 0.12(2) 0.037(10) 0.033(10) -0.002(7) 0.036(13) -0.021(11)
C73 0.14(3) 0.059(11) 0.047(12) -0.020(9) 0.055(16) -0.020(14)
C74 0.17(3) 0.036(9) 0.063(14) -0.007(8) 0.045(18) -0.031(12)
C75 0.098(19) 0.028(7) 0.052(11) -0.003(7) 0.045(13) -0.006(9)
C80 0.047(2) 0.0257(19) 0.0279(19) 0.0048(15) -0.0063(18) -0.0034(17)
C81 0.071(3) 0.034(2) 0.034(2) -0.0013(18) 0.002(2) -0.001(2)
C82 0.116(5) 0.041(3) 0.040(3) -0.008(2) -0.002(3) -0.007(3)
C83 0.095(5) 0.051(3) 0.056(4) 0.001(3) -0.034(3) -0.002(3)
C84 0.057(3) 0.062(3) 0.058(3) 0.003(3) -0.023(3) -0.006(3)
C85 0.047(3) 0.038(2) 0.043(3) 0.006(2) -0.008(2) -0.003(2)
C90 0.038(2) 0.045(2) 0.034(2) 0.0125(19) 0.0142(18) 0.0106(19)
C91 0.035(2) 0.064(3) 0.062(3) 0.022(3) 0.015(2) 0.006(2)
C92 0.046(3) 0.099(5) 0.077(4) 0.033(4) 0.027(3) 0.023(3)
C93 0.076(4) 0.108(6) 0.070(4) 0.035(4) 0.045(4) 0.054(4)
C94 0.102(5) 0.063(3) 0.034(3) 0.005(2) 0.019(3) 0.045(3)
C95 0.065(3) 0.046(3) 0.028(2) 0.0067(19) 0.013(2) 0.020(2)
C100 0.029(12) 0.084(16) 0.029(14) -0.013(10) 0.002(10) -0.010(10)
C101 0.087(14) 0.045(8) 0.042(7) -0.012(6) -0.015(7) 0.022(8)
C102 0.076(10) 0.026(7) 0.081(13) -0.007(7) 0.000(7) 0.020(5)
C103 0.114(18) 0.079(17) 0.103(19) -0.048(14) 0.047(15) -0.016(12)
C104 0.26(3) 0.056(9) 0.068(11) -0.026(8) 0.072(15) -0.006(15)
C105 0.30(3) 0.035(7) 0.040(8) -0.003(6) 0.058(14) -0.011(12)
C100 0.035(12) 0.006(5) 0.035(13) 0.000(6) 0.013(9) -0.003(6)
C101 0.034(7) 0.040(6) 0.047(7) 0.007(5) 0.016(5) -0.004(5)
C102 0.091(13) 0.048(9) 0.056(10) 0.005(7) 0.027(8) -0.016(8)
C103 0.050(7) 0.022(6) 0.041(7) -0.009(5) 0.018(5) -0.002(5)
C104 0.035(5) 0.039(5) 0.038(5) -0.006(4) 0.011(4) 0.001(4)
C105 0.035(5) 0.035(5) 0.039(6) -0.006(4) 0.008(4) -0.005(4)
C110 0.020(5) 0.076(12) 0.032(7) 0.021(8) -0.001(5) -0.015(7)
C111 0.033(7) 0.084(12) 0.053(8) 0.019(8) 0.003(6) 0.002(7)
C112 0.014(7) 0.19(3) 0.062(10) 0.029(14) -0.010(6) -0.022(10)
C113 0.060(11) 0.17(2) 0.060(10) 0.023(12) -0.019(8) -0.081(13)
C114 0.094(13) 0.072(11) 0.041(7) -0.006(7) 0.012(8) -0.041(9)
C115 0.038(7) 0.045(7) 0.031(5) 0.006(5) 0.007(6) -0.015(6)
C110 0.030(7) 0.047(6) 0.022(5) 0.011(4) -0.004(5) -0.006(5)
C111 0.022(5) 0.064(9) 0.043(6) 0.008(6) 0.000(4) 0.004(5)
C112 0.034(7) 0.121(15) 0.077(11) 0.028(10) 0.004(7) 0.005(8)
C113 0.064(12) 0.090(12) 0.065(11) 0.026(10) -0.015(9) -0.030(9)
C114 0.083(12) 0.053(8) 0.037(7) -0.004(5) 0.002(7) -0.022(7)
C115 0.032(6) 0.040(7) 0.032(6) 0.002(5) -0.001(6) -0.002(6)
C1S 0.298(16) 0.098(7) 0.086(6) 0.001(5) -0.035(8) 0.001(8)
C2S 0.042(7) 0.040(7) 0.102(14) -0.026(8) -0.004(9) -0.009(6)
C3S 0.043(8) 0.054(7) 0.049(8) -0.020(7) 0.017(6) -0.010(6)
C4S 0.186(12) 0.113(8) 0.288(18) 0.043(10) -0.115(12) -0.060(8)
C5S 0.100(11) 1.80(14) 0.48(4) 0.76(7) 0.061(17) 0.01(3)
C1P 0.298(16) 0.098(7) 0.086(6) 0.001(5) -0.035(8) 0.001(8)
C2P 0.042(7) 0.040(7) 0.102(14) -0.026(8) -0.004(9) -0.009(6)
C3P 0.043(8) 0.054(7) 0.049(8) -0.020(7) 0.017(6) -0.010(6)
C4P 0.186(12) 0.113(8) 0.288(18) 0.043(10) -0.115(12) -0.060(8)
C5P 0.100(11) 1.80(14) 0.48(4) 0.76(7) 0.061(17) 0.01(3)
C10S 0.36(4) 0.078(12) 0.114(17) 0.012(12) -0.07(2) 0.11(2)
C11S 0.127(11) 0.049(6) 0.026(4) 0.010(4) 0.026(6) -0.004(6)
C12S 0.082(7) 0.037(5) 0.016(3) -0.004(3) 0.016(4) -0.006(4)
C13S 0.22(2) 0.045(7) 0.102(12) 0.017(7) 0.125(14) 0.030(9)
C20S 0.049(7) 0.144(14) 0.074(9) 0.007(9) 0.016(6) 0.031(8)
C21S 0.20(2) 0.046(8) 0.32(4) 0.073(14) -0.12(2) -0.049(12)
C22S 0.103(15) 0.33(4) 0.140(19) -0.08(2) 0.092(13) -0.067(19)
C23S 0.10(2) 1.8(2) 0.17(3) -0.41(7) -0.08(2) 0.29(6)
C30S 0.106(9) 0.163(12) 0.34(2) -0.049(15) -0.060(13) -0.006(8)
C31S 0.101(8) 0.245(17) 0.172(12) -0.027(11) -0.011(8) 0.014(9)
C32S 0.153(14) 0.76(6) 0.146(15) -0.04(2) 0.007(11) 0.10(2)
C33S 0.086(15) 0.104(16) 0.057(10) 0.006(10) -0.032(10) 0.018(12)
C34S 0.079(12) 0.071(11) 0.071(11) -0.003(8) -0.006(9) -0.012(8)
C30P 0.106(9) 0.163(12) 0.34(2) -0.049(15) -0.060(13) -0.006(8)
C31P 0.101(8) 0.245(17) 0.172(12) -0.027(11) -0.011(8) 0.014(9)
C32P 0.153(14) 0.76(6) 0.146(15) -0.04(2) 0.007(11) 0.10(2)
C33P 0.086(15) 0.104(16) 0.057(10) 0.006(10) -0.032(10) 0.018(12)
C34P 0.079(12) 0.071(11) 0.071(11) -0.003(8) -0.006(9) -0.012(8)

loop_
_atom_type_symbol
_atom_type_description
_atom_type_scat_dispersion_real
_atom_type_scat_dispersion_imag
_atom_type_scat_source
C C 0.0033 0.0016 'International Tables Vol C Tables 4.2.6.8 and 6.1.1.4'
H H 0.0000 0.0000 'International Tables Vol C Tables 4.2.6.8 and 6.1.1.4'
S S 0.1246 0.1234 'International Tables Vol C Tables 4.2.6.8 and 6.1.1.4'
Ni Ni 0.3393 1.1124 'International Tables Vol C Tables 4.2.6.8 and 6.1.1.4'
O O 0.0106 0.0060 'International Tables Vol C Tables 4.2.6.8 and 6.1.1.4'

loop_
_geom_angle_atom_site_label_1
_geom_angle_atom_site_label_2
_geom_angle_atom_site_label_3
_geom_angle
_geom_angle_site_symmetry_1
_geom_angle_site_symmetry_3
_geom_angle_publ_flag
S2 Ni1 S3 83.55(4) . . ?
S2 Ni1 S1 176.77(5) . 2_556 ?
S3 Ni1 S1 99.67(4) . 2_556 ?
S2 Ni1 S1 99.07(4) . . ?
S3 Ni1 S1 176.01(4) . . ?
S1 Ni1 S1 77.71(5) 2_556 . ?
S2 Ni1 Ni1 127.61(4) . 2_556 ?
S3 Ni1 Ni1 126.07(4) . 2_556 ?
S1 Ni1 Ni1 50.18(3) 2_556 2_556 ?
S1 Ni1 Ni1 49.94(3) . 2_556 ?
S3 Ni2 S5 100.26(4) . . ?
S3 Ni2 S2 82.98(4) . . ?
S5 Ni2 S2 173.23(5) . . ?
S3 Ni2 S4 175.69(5) . . ?
S5 Ni2 S4 82.49(4) . . ?
S2 Ni2 S4 93.94(4) . . ?
S3 Ni2 Ni3 130.19(4) . . ?
S5 Ni2 Ni3 49.33(3) . . ?
S2 Ni2 Ni3 124.18(3) . . ?
S4 Ni2 Ni3 49.56(3) . . ?
S5 Ni3 S6 173.78(5) . . ?
S5 Ni3 S4 82.69(4) . . ?
S6 Ni3 S4 96.88(5) . . ?
S5 Ni3 S7 97.99(5) . . ?
S6 Ni3 S7 82.28(4) . . ?
S4 Ni3 S7 178.36(5) . . ?
S5 Ni3 Ni2 49.44(3) . . ?
S6 Ni3 Ni2 126.02(4) . . ?
S4 Ni3 Ni2 49.71(3) . . ?
S7 Ni3 Ni2 129.80(4) . . ?
S5 Ni3 Ni4 126.52(4) . . ?
S6 Ni3 Ni4 49.44(3) . . ?
S4 Ni3 Ni4 129.03(4) . . ?
S7 Ni3 Ni4 49.41(3) . . ?
Ni2 Ni3 Ni4 114.41(2) . . ?
S8 Ni4 S9 81.62(4) . . ?
S8 Ni4 S6 100.74(4) . . ?
S9 Ni4 S6 173.96(4) . . ?
S8 Ni4 S7 175.04(5) . . ?
S9 Ni4 S7 95.01(4) . . ?
S6 Ni4 S7 82.27(5) . . ?
S8 Ni4 Ni3 129.94(3) . . ?
S9 Ni4 Ni3 125.08(3) . . ?
S6 Ni4 Ni3 49.28(3) . . ?
S7 Ni4 Ni3 49.55(3) . . ?
S9 Ni5 S8 81.57(4) . . ?
S9 Ni5 S11 97.60(4) . . ?
S8 Ni5 S11 171.50(5) . . ?
S9 Ni5 S10 178.15(5) . . ?
S8 Ni5 S10 97.33(4) . . ?
S11 Ni5 S10 83.27(4) . . ?
S9 Ni5 Ni6 131.46(3) . . ?
S8 Ni5 Ni6 127.58(3) . . ?
S11 Ni5 Ni6 47.51(3) . . ?
S10 Ni5 Ni6 48.26(3) . . ?
S11 Ni6 S11 179.35(7) . 2_556 ?
S11 Ni6 S10 83.29(4) . . ?
S11 Ni6 S10 96.72(4) 2_556 . ?
S11 Ni6 S10 96.72(4) . 2_556 ?
S11 Ni6 S10 83.29(4) 2_556 2_556 ?
S10 Ni6 S10 178.59(6) . 2_556 ?
S11 Ni6 Ni5 47.74(3) . . ?
S11 Ni6 Ni5 131.88(3) 2_556 . ?
S10 Ni6 Ni5 48.06(3) . . ?
S10 Ni6 Ni5 132.77(3) 2_556 . ?
S11 Ni6 Ni5 131.88(3) . 2_556 ?
S11 Ni6 Ni5 47.73(3) 2_556 2_556 ?
S10 Ni6 Ni5 132.77(3) . 2_556 ?
S10 Ni6 Ni5 48.06(3) 2_556 2_556 ?
Ni5 Ni6 Ni5 128.09(3) . 2_556 ?
C10 S1 Ni1 116.04(11) . 2_556 ?
C10 S1 Ni1 115.79(12) . . ?
Ni1 S1 Ni1 79.88(4) 2_556 . ?
C20 S2 Ni1 106.50(10) . . ?
C20 S2 Ni2 106.54(11) . . ?
Ni1 S2 Ni2 94.11(4) . . ?
C30 S3 Ni1 107.13(11) . . ?
C30 S3 Ni2 107.27(12) . . ?
Ni1 S3 Ni2 94.25(4) . . ?
C40 S4 Ni3 107.05(11) . . ?
C40 S4 Ni2 103.79(12) . . ?
Ni3 S4 Ni2 80.73(4) . . ?
C50 S5 Ni3 112.37(12) . . ?
C50 S5 Ni2 111.61(13) . . ?
Ni3 S5 Ni2 81.23(4) . . ?
C60 S6 Ni3 111.82(10) . . ?
C60 S6 Ni4 111.93(10) . . ?
Ni3 S6 Ni4 81.28(4) . . ?
C70 S7 C70 10.6(11) . . ?
C70 S7 Ni4 110.5(8) . . ?
C70 S7 Ni4 102.6(3) . . ?
C70 S7 Ni3 111.9(8) . . ?
C70 S7 Ni3 104.2(3) . . ?
Ni4 S7 Ni3 81.05(4) . . ?
C80 S8 Ni4 110.04(11) . . ?
C80 S8 Ni5 113.66(11) . . ?
Ni4 S8 Ni5 94.16(4) . . ?
C90 S9 Ni5 108.44(11) . . ?
C90 S9 Ni4 109.42(11) . . ?
Ni5 S9 Ni4 93.77(4) . . ?
C100 S10 C100 1.8(7) . . ?
C100 S10 Ni5 105.7(4) . . ?
C100 S10 Ni5 103.9(3) . . ?
C100 S10 Ni6 103.9(4) . . ?
C100 S10 Ni6 103.8(4) . . ?
Ni5 S10 Ni6 83.68(4) . . ?
C110 S11 C110 13.5(6) . . ?
C110 S11 Ni6 115.8(5) . . ?
C110 S11 Ni6 104.7(4) . . ?
C110 S11 Ni5 110.9(5) . . ?
C110 S11 Ni5 103.5(5) . . ?
Ni6 S11 Ni5 84.75(4) . . ?
C11 C10 C15 120.0 . . ?
C11 C10 S1 116.21(18) . . ?
C15 C10 S1 123.79(18) . . ?
C10 C11 C12 120.0 . . ?
C11 C12 C13 120.0 . . ?
C14 C13 C12 120.0 . . ?
C15 C14 C13 120.0 . . ?
C14 C15 C10 120.0 . . ?
C21 C20 C25 120.0 . . ?
C21 C20 S2 121.59(15) . . ?
C25 C20 S2 118.41(15) . . ?
C20 C21 C22 120.0 . . ?
C21 C22 C23 120.0 . . ?
C22 C23 C24 120.0 . . ?
C25 C24 C23 120.0 . . ?
C24 C25 C20 120.0 . . ?
C31 C30 C35 120.0 . . ?
C31 C30 S3 118.49(18) . . ?
C35 C30 S3 121.37(18) . . ?
C32 C31 C30 120.0 . . ?
C31 C32 C33 120.0 . . ?
C34 C33 C32 120.0 . . ?
C35 C34 C33 120.0 . . ?
C34 C35 C30 120.0 . . ?
C41 C40 C45 120.0 . . ?
C41 C40 S4 118.81(17) . . ?
C45 C40 S4 121.02(18) . . ?
C40 C41 C42 120.0 . . ?
C43 C42 C41 120.0 . . ?
C42 C43 C44 120.0 . . ?
C45 C44 C43 120.0 . . ?
C44 C45 C40 120.0 . . ?
C51 C50 C55 120.0 . . ?
C51 C50 S5 117.3(2) . . ?
C55 C50 S5 122.7(2) . . ?
C50 C51 C52 120.0 . . ?
C51 C52 C53 120.0 . . ?
C54 C53 C52 120.0 . . ?
C53 C54 C55 120.0 . . ?
C54 C55 C50 120.0 . . ?
C61 C60 C65 120.0 . . ?
C61 C60 S6 117.77(16) . . ?
C65 C60 S6 122.23(16) . . ?
C60 C61 C62 120.0 . . ?
C63 C62 C61 120.0 . . ?
C62 C63 C64 120.0 . . ?
C65 C64 C63 120.0 . . ?
C64 C65 C60 120.0 . . ?
C71 C70 C75 120.0 . . ?
C71 C70 S7 120.0(4) . . ?
C75 C70 S7 119.9(4) . . ?
C72 C71 C70 120.0 . . ?
C71 C72 C73 120.0 . . ?
C72 C73 C74 120.0 . . ?
C75 C74 C73 120.0 . . ?
C74 C75 C70 120.0 . . ?
C71 C70 C75 120.0 . . ?
C71 C70 S7 121.9(9) . . ?
C75 C70 S7 118.1(9) . . ?
C72 C71 C70 120.0 . . ?
C71 C72 C73 120.0 . . ?
C72 C73 C74 120.0 . . ?
C75 C74 C73 120.0 . . ?
C74 C75 C70 120.0 . . ?
C81 C80 C85 120.0 . . ?
C81 C80 S8 122.92(17) . . ?
C85 C80 S8 116.85(17) . . ?
C82 C81 C80 120.0 . . ?
C81 C82 C83 120.0 . . ?
C84 C83 C82 120.0 . . ?
C83 C84 C85 120.0 . . ?
C84 C85 C80 120.0 . . ?
C91 C90 C95 120.0 . . ?
C91 C90 S9 117.55(18) . . ?
C95 C90 S9 122.32(18) . . ?
C90 C91 C92 120.0 . . ?
C93 C92 C91 120.0 . . ?
C92 C93 C94 120.0 . . ?
C95 C94 C93 120.0 . . ?
C94 C95 C90 120.0 . . ?
C101 C100 C105 120.0 . . ?
C101 C100 S10 125.3(7) . . ?
C105 C100 S10 114.3(7) . . ?
C102 C101 C100 120.0 . . ?
C101 C102 C103 120.0 . . ?
C104 C103 C102 120.0 . . ?
C103 C104 C105 120.0 . . ?
C104 C105 C100 120.0 . . ?
C101 C100 C105 120.0 . . ?
C101 C100 S10 118.9(6) . . ?
C105 C100 S10 120.9(6) . . ?
C100 C101 C102 120.0 . . ?
C103 C102 C101 120.0 . . ?
C102 C103 C104 120.0 . . ?
C105 C104 C103 120.0 . . ?
C104 C105 C100 120.0 . . ?
C111 C110 C115 120.0 . . ?
C111 C110 S11 115.7(6) . . ?
C115 C110 S11 124.2(6) . . ?
C110 C111 C112 120.0 . . ?
C113 C112 C111 120.0 . . ?
C112 C113 C114 120.0 . . ?
C113 C114 C115 120.0 . . ?
C114 C115 C110 120.0 . . ?
C111 C110 C115 120.0 . . ?
C111 C110 S11 120.1(6) . . ?
C115 C110 S11 119.9(6) . . ?
C112 C111 C110 120.0 . . ?
C111 C112 C113 120.0 . . ?
C112 C113 C114 120.0 . . ?
C115 C114 C113 120.0 . . ?
C114 C115 C110 120.0 . . ?
C5S C1S C3S 94.9(9) . . ?
C5S C2S C4S 106.5(9) . . ?
C4S C3S C1S 96.0(9) . . ?
C3S C4S C2S 100.9(9) . . ?
C2S C5S C1S 102.0(9) . . ?
C11S C10S C13S 90.3(16) 2_556 2_556 ?
C11S C10S C12S 139.5(17) 2_556 2_556 ?
C13S C10S C12S 68.0(7) 2_556 2_556 ?
C11S C10S C10S 127.7(11) 2_556 2_556 ?
C13S C10S C10S 124.4(10) 2_556 2_556 ?
C12S C10S C10S 56.7(6) 2_556 2_556 ?
C13S C11S C12S 108.7(6) . 2_556 ?
C13S C12S C10S 42.3(7) . 2_556 ?
C12S C13S C11S 106.0(7) . . ?
C22S C20S C21S 99.6(7) . . ?
C23S C21S C20S 39.7(15) 2_556 . ?
C20S C22S C22S 115.6(11) . 2_556 ?
C20S C23S C21S 100(2) 2_556 2_556 ?
C20S C23S C22S 67.5(9) 2_556 2_556 ?
C21S C23S C22S 129(2) 2_556 2_556 ?
C20S C23S C23S 121(2) 2_556 2_556 ?
C21S C23S C23S 58.4(15) 2_556 2_556 ?
C22S C23S C23S 84.8(6) 2_556 2_556 ?
C31S C30S C32S 104.5(7) . . ?
C34S C31S C30S 107.4(9) . . ?
C33S C32S C30S 109.3(9) . . ?
C32S C33S C34S 105.4(11) . . ?
C31S C34S C33S 105.9(12) . . ?

loop_
_geom_bond_atom_site_label_1
_geom_bond_atom_site_label_2
_geom_bond_distance
_geom_bond_site_symmetry_2
_geom_bond_publ_flag
Ni1 S2 2.1907(11) . ?
Ni1 S3 2.1929(12) . ?
Ni1 S1 2.2004(11) 2_556 ?
Ni1 S1 2.2079(12) . ?
Ni1 Ni1 2.8301(10) 2_556 ?
Ni2 S3 2.2005(11) . ?
Ni2 S5 2.2046(12) . ?
Ni2 S2 2.2077(11) . ?
Ni2 S4 2.2166(11) . ?
Ni2 Ni3 2.8680(8) . ?
Ni3 S5 2.2008(12) . ?
Ni3 S6 2.2016(12) . ?
Ni3 S4 2.2116(12) . ?
Ni3 S7 2.2116(12) . ?
Ni3 Ni4 2.8711(8) . ?
Ni4 S8 2.1871(12) . ?
Ni4 S9 2.2050(11) . ?
Ni4 S6 2.2067(11) . ?
Ni4 S7 2.2071(12) . ?
Ni5 S9 2.1952(11) . ?
Ni5 S8 2.1991(10) . ?
Ni5 S11 2.2010(11) . ?
Ni5 S10 2.2166(11) . ?
Ni5 Ni6 2.9617(6) . ?
Ni6 S11 2.1933(10) . ?
Ni6 S11 2.1933(10) 2_556 ?
Ni6 S10 2.2234(10) . ?
Ni6 S10 2.2234(10) 2_556 ?
Ni6 Ni5 2.9617(6) 2_556 ?
S1 C10 1.769(2) . ?
S1 Ni1 2.2004(11) 2_556 ?
S2 C20 1.785(2) . ?
S3 C30 1.776(2) . ?
S4 C40 1.792(2) . ?
S5 C50 1.782(3) . ?
S6 C60 1.780(2) . ?
S7 C70 1.625(12) . ?
S7 C70 1.880(8) . ?
S8 C80 1.776(2) . ?
S9 C90 1.776(2) . ?
S10 C100 1.761(9) . ?
S10 C100 1.803(7) . ?
S11 C110 1.721(8) . ?
S11 C110 1.887(9) . ?
C10 C11 1.3900 . ?
C10 C15 1.3900 . ?
C11 C12 1.3900 . ?
C12 C13 1.3900 . ?
C13 C14 1.3900 . ?
C14 C15 1.3900 . ?
C20 C21 1.3900 . ?
C20 C25 1.3900 . ?
C21 C22 1.3900 . ?
C22 C23 1.3900 . ?
C23 C24 1.3900 . ?
C24 C25 1.3900 . ?
C30 C31 1.3900 . ?
C30 C35 1.3900 . ?
C31 C32 1.3900 . ?
C32 C33 1.3900 . ?
C33 C34 1.3900 . ?
C34 C35 1.3900 . ?
C40 C41 1.3900 . ?
C40 C45 1.3900 . ?
C41 C42 1.3900 . ?
C42 C43 1.3900 . ?
C43 C44 1.3900 . ?
C44 C45 1.3900 . ?
C50 C51 1.3900 . ?
C50 C55 1.3900 . ?
C51 C52 1.3900 . ?
C52 C53 1.3900 . ?
C53 C54 1.3900 . ?
C54 C55 1.3900 . ?
C60 C61 1.3900 . ?
C60 C65 1.3900 . ?
C61 C62 1.3900 . ?
C62 C63 1.3900 . ?
C63 C64 1.3900 . ?
C64 C65 1.3900 . ?
C70 C71 1.3900 . ?
C70 C75 1.3900 . ?
C71 C72 1.3900 . ?
C72 C73 1.3900 . ?
C73 C74 1.3900 . ?
C74 C75 1.3900 . ?
C70 C71 1.3900 . ?
C70 C75 1.3900 . ?
C71 C72 1.3900 . ?
C72 C73 1.3900 . ?
C73 C74 1.3900 . ?
C74 C75 1.3900 . ?
C80 C81 1.3900 . ?
C80 C85 1.3900 . ?
C81 C82 1.3900 . ?
C82 C83 1.3900 . ?
C83 C84 1.3900 . ?
C84 C85 1.3900 . ?
C90 C91 1.3900 . ?
C90 C95 1.3900 . ?
C91 C92 1.3900 . ?
C92 C93 1.3900 . ?
C93 C94 1.3900 . ?
C94 C95 1.3900 . ?
C100 C101 1.3900 . ?
C100 C105 1.3900 . ?
C101 C102 1.3900 . ?
C102 C103 1.3900 . ?
C103 C104 1.3900 . ?
C104 C105 1.3900 . ?
C100 C101 1.3900 . ?
C100 C105 1.3900 . ?
C101 C102 1.3900 . ?
C102 C103 1.3900 . ?
C103 C104 1.3900 . ?
C104 C105 1.3900 . ?
C110 C111 1.3900 . ?
C110 C115 1.3900 . ?
C111 C112 1.3900 . ?
C112 C113 1.3900 . ?
C113 C114 1.3900 . ?
C114 C115 1.3900 . ?
C110 C111 1.3900 . ?
C110 C115 1.3900 . ?
C111 C112 1.3900 . ?
C112 C113 1.3900 . ?
C113 C114 1.3900 . ?
C114 C115 1.3900 . ?
C1S C5S 1.536(11) . ?
C1S C3S 1.638(15) . ?
C2S C5S 1.526(16) . ?
C2S C4S 1.584(15) . ?
C3S C4S 1.607(16) . ?
C10S C11S 1.038(16) 2_556 ?
C10S C13S 1.093(18) 2_556 ?
C10S C12S 1.524(9) 2_556 ?
C10S C10S 1.66(2) 2_556 ?
C11S C13S 1.511(8) . ?
C11S C12S 1.547(9) 2_556 ?
C12S C13S 1.507(9) . ?
C12S C10S 1.524(9) 2_556 ?
C20S C22S 1.501(9) . ?
C20S C21S 1.553(9) . ?
C21S C23S 1.01(3) 2_556 ?
C22S C22S 1.518(10) 2_556 ?
C23S C20S 1.01(3) 2_556 ?
C23S C21S 1.01(3) 2_556 ?
C23S C22S 1.564(10) 2_556 ?
C23S C23S 1.80(3) 2_556 ?
C30S C31S 1.528(11) . ?
C30S C32S 1.532(12) . ?
C31S C34S 1.499(16) . ?
C32S C33S 1.499(17) . ?
C33S C34S 1.524(18) . ?
C33P C34P 1.471(15) . ?

loop_
_geom_torsion_atom_site_label_1
_geom_torsion_atom_site_label_2
_geom_torsion_atom_site_label_3
_geom_torsion_atom_site_label_4
_geom_torsion
_geom_torsion_site_symmetry_1
_geom_torsion_site_symmetry_2
_geom_torsion_site_symmetry_3
_geom_torsion_site_symmetry_4
_geom_torsion_publ_flag
S3 Ni2 Ni3 S5 -65.25(6) . . . . ?
S2 Ni2 Ni3 S5 -177.61(6) . . . . ?
S4 Ni2 Ni3 S5 120.40(6) . . . . ?
S3 Ni2 Ni3 S6 109.32(6) . . . . ?
S5 Ni2 Ni3 S6 174.57(6) . . . . ?
S2 Ni2 Ni3 S6 -3.04(6) . . . . ?
S4 Ni2 Ni3 S6 -65.03(5) . . . . ?
S3 Ni2 Ni3 S4 174.35(6) . . . . ?
S5 Ni2 Ni3 S4 -120.40(6) . . . . ?
S2 Ni2 Ni3 S4 61.99(5) . . . . ?
S3 Ni2 Ni3 S7 -3.61(7) . . . . ?
S5 Ni2 Ni3 S7 61.64(6) . . . . ?
S2 Ni2 Ni3 S7 -115.97(6) . . . . ?
S4 Ni2 Ni3 S7 -177.96(6) . . . . ?
S3 Ni2 Ni3 Ni4 52.89(5) . . . . ?
S5 Ni2 Ni3 Ni4 118.14(4) . . . . ?
S2 Ni2 Ni3 Ni4 -59.47(5) . . . . ?
S4 Ni2 Ni3 Ni4 -121.46(5) . . . . ?
S5 Ni3 Ni4 S8 107.53(6) . . . . ?
S6 Ni3 Ni4 S8 -66.42(6) . . . . ?
S4 Ni3 Ni4 S8 -5.83(7) . . . . ?
S7 Ni3 Ni4 S8 173.54(6) . . . . ?
Ni2 Ni3 Ni4 S8 51.07(5) . . . . ?
S5 Ni3 Ni4 S9 -3.30(6) . . . . ?
S6 Ni3 Ni4 S9 -177.25(6) . . . . ?
S4 Ni3 Ni4 S9 -116.65(6) . . . . ?
S7 Ni3 Ni4 S9 62.71(6) . . . . ?
Ni2 Ni3 Ni4 S9 -59.76(5) . . . . ?
S5 Ni3 Ni4 S6 173.95(6) . . . . ?
S4 Ni3 Ni4 S6 60.60(6) . . . . ?
S7 Ni3 Ni4 S6 -120.04(6) . . . . ?
Ni2 Ni3 Ni4 S6 117.49(5) . . . . ?
S5 Ni3 Ni4 S7 -66.01(6) . . . . ?
S6 Ni3 Ni4 S7 120.04(6) . . . . ?
S4 Ni3 Ni4 S7 -179.36(6) . . . . ?
Ni2 Ni3 Ni4 S7 -122.47(5) . . . . ?
S9 Ni5 Ni6 S11 -55.26(6) . . . . ?
S8 Ni5 Ni6 S11 -170.92(6) . . . . ?
S10 Ni5 Ni6 S11 127.18(6) . . . . ?
S9 Ni5 Ni6 S11 124.03(6) . . . 2_556 ?
S8 Ni5 Ni6 S11 8.37(7) . . . 2_556 ?
S11 Ni5 Ni6 S11 179.29(7) . . . 2_556 ?
S10 Ni5 Ni6 S11 -53.53(5) . . . 2_556 ?
S9 Ni5 Ni6 S10 177.56(6) . . . . ?
S8 Ni5 Ni6 S10 61.90(5) . . . . ?
S11 Ni5 Ni6 S10 -127.18(6) . . . . ?
S9 Ni5 Ni6 S10 -3.98(7) . . . 2_556 ?
S8 Ni5 Ni6 S10 -119.63(6) . . . 2_556 ?
S11 Ni5 Ni6 S10 51.29(6) . . . 2_556 ?
S10 Ni5 Ni6 S10 178.47(7) . . . 2_556 ?
S9 Ni5 Ni6 Ni5 60.45(4) . . . 2_556 ?
S8 Ni5 Ni6 Ni5 -55.21(4) . . . 2_556 ?
S11 Ni5 Ni6 Ni5 115.71(4) . . . 2_556 ?
S10 Ni5 Ni6 Ni5 -117.11(4) . . . 2_556 ?
S2 Ni1 S1 C10 18.18(13) . . . . ?
S3 Ni1 S1 C10 -112.7(7) . . . . ?
S1 Ni1 S1 C10 -161.84(12) 2_556 . . . ?
Ni1 Ni1 S1 C10 -114.15(13) 2_556 . . . ?
S2 Ni1 S1 Ni1 132.32(4) . . . 2_556 ?
S3 Ni1 S1 Ni1 1.5(7) . . . 2_556 ?
S1 Ni1 S1 Ni1 -47.69(5) 2_556 . . 2_556 ?
S3 Ni1 S2 C20 -125.63(12) . . . . ?
S1 Ni1 S2 C20 57.2(9) 2_556 . . . ?
S1 Ni1 S2 C20 57.41(12) . . . . ?
Ni1 Ni1 S2 C20 103.00(11) 2_556 . . . ?
S3 Ni1 S2 Ni2 -17.03(4) . . . . ?
S1 Ni1 S2 Ni2 165.8(8) 2_556 . . . ?
S1 Ni1 S2 Ni2 166.01(4) . . . . ?
Ni1 Ni1 S2 Ni2 -148.40(3) 2_556 . . . ?
S3 Ni2 S2 C20 125.55(10) . . . . ?
S5 Ni2 S2 C20 -115.4(4) . . . . ?
S4 Ni2 S2 C20 -57.49(10) . . . . ?
Ni3 Ni2 S2 C20 -99.82(10) . . . . ?
S3 Ni2 S2 Ni1 16.99(4) . . . . ?
S5 Ni2 S2 Ni1 136.1(4) . . . . ?
S4 Ni2 S2 Ni1 -166.05(4) . . . . ?
Ni3 Ni2 S2 Ni1 151.61(3) . . . . ?
S2 Ni1 S3 C30 126.62(12) . . . . ?
S1 Ni1 S3 C30 -53.54(12) 2_556 . . . ?
S1 Ni1 S3 C30 -102.1(7) . . . . ?
Ni1 Ni1 S3 C30 -100.72(12) 2_556 . . . ?
S2 Ni1 S3 Ni2 17.09(4) . . . . ?
S1 Ni1 S3 Ni2 -163.07(4) 2_556 . . . ?
S1 Ni1 S3 Ni2 148.4(6) . . . . ?
Ni1 Ni1 S3 Ni2 149.74(3) 2_556 . . . ?
S5 Ni2 S3 C30 59.63(12) . . . . ?
S2 Ni2 S3 C30 -126.38(12) . . . . ?
S4 Ni2 S3 C30 -171.1(6) . . . . ?
Ni3 Ni2 S3 C30 104.05(12) . . . . ?
S5 Ni2 S3 Ni1 169.03(4) . . . . ?
S2 Ni2 S3 Ni1 -16.97(4) . . . . ?
S4 Ni2 S3 Ni1 -61.7(6) . . . . ?
Ni3 Ni2 S3 Ni1 -146.54(3) . . . . ?
S5 Ni3 S4 C40 60.34(12) . . . . ?
S6 Ni3 S4 C40 -125.92(12) . . . . ?
S7 Ni3 S4 C40 175(69) . . . . ?
Ni2 Ni3 S4 C40 101.69(13) . . . . ?
Ni4 Ni3 S4 C40 -167.72(12) . . . . ?
S5 Ni3 S4 Ni2 -41.35(4) . . . . ?
S6 Ni3 S4 Ni2 132.39(4) . . . . ?
S7 Ni3 S4 Ni2 73.4(19) . . . . ?
Ni4 Ni3 S4 Ni2 90.59(4) . . . . ?
S3 Ni2 S4 C40 166.0(6) . . . . ?
S5 Ni2 S4 C40 -64.13(11) . . . . ?
S2 Ni2 S4 C40 121.64(11) . . . . ?
Ni3 Ni2 S4 C40 -105.42(11) . . . . ?
S3 Ni2 S4 Ni3 -88.5(6) . . . . ?
S5 Ni2 S4 Ni3 41.29(4) . . . . ?
S2 Ni2 S4 Ni3 -132.94(4) . . . . ?
S6 Ni3 S5 C50 65.0(5) . . . . ?
S4 Ni3 S5 C50 151.40(14) . . . . ?
S7 Ni3 S5 C50 -27.10(14) . . . . ?
Ni2 Ni3 S5 C50 109.85(14) . . . . ?
Ni4 Ni3 S5 C50 17.38(14) . . . . ?
S6 Ni3 S5 Ni2 -44.9(4) . . . . ?
S4 Ni3 S5 Ni2 41.55(4) . . . . ?
S7 Ni3 S5 Ni2 -136.94(4) . . . . ?
Ni4 Ni3 S5 Ni2 -92.47(4) . . . . ?
S3 Ni2 S5 C50 24.50(14) . . . . ?
S2 Ni2 S5 C50 -93.7(4) . . . . ?
S4 Ni2 S5 C50 -152.13(13) . . . . ?
Ni3 Ni2 S5 C50 -110.67(14) . . . . ?
S3 Ni2 S5 Ni3 135.17(4) . . . . ?
S2 Ni2 S5 Ni3 17.0(4) . . . . ?
S4 Ni2 S5 Ni3 -41.46(4) . . . . ?
S5 Ni3 S6 C60 58.8(5) . . . . ?
S4 Ni3 S6 C60 -26.81(11) . . . . ?
S7 Ni3 S6 C60 151.77(11) . . . . ?
Ni2 Ni3 S6 C60 17.34(11) . . . . ?
Ni4 Ni3 S6 C60 110.22(11) . . . . ?
S5 Ni3 S6 Ni4 -51.4(4) . . . . ?
S4 Ni3 S6 Ni4 -137.03(4) . . . . ?
S7 Ni3 S6 Ni4 41.56(4) . . . . ?
Ni2 Ni3 S6 Ni4 -92.88(4) . . . . ?
S8 Ni4 S6 C60 24.24(11) . . . . ?
S9 Ni4 S6 C60 -88.2(5) . . . . ?
S7 Ni4 S6 C60 -151.76(11) . . . . ?
Ni3 Ni4 S6 C60 -110.10(11) . . . . ?
S8 Ni4 S6 Ni3 134.34(4) . . . . ?
S9 Ni4 S6 Ni3 21.9(5) . . . . ?
S7 Ni4 S6 Ni3 -41.66(4) . . . . ?
S8 Ni4 S7 C70 163.8(10) . . . . ?
S9 Ni4 S7 C70 116.8(9) . . . . ?
S6 Ni4 S7 C70 -68.6(9) . . . . ?
Ni3 Ni4 S7 C70 -110.1(9) . . . . ?
S8 Ni4 S7 C70 171.2(6) . . . . ?
S9 Ni4 S7 C70 124.3(3) . . . . ?
S6 Ni4 S7 C70 -61.2(3) . . . . ?
Ni3 Ni4 S7 C70 -102.6(3) . . . . ?
S8 Ni4 S7 Ni3 -86.1(5) . . . . ?
S9 Ni4 S7 Ni3 -133.11(4) . . . . ?
S6 Ni4 S7 Ni3 41.46(4) . . . . ?
S5 Ni3 S7 C70 -119.3(8) . . . . ?
S6 Ni3 S7 C70 67.0(8) . . . . ?
S4 Ni3 S7 C70 126(2) . . . . ?
Ni2 Ni3 S7 C70 -161.8(8) . . . . ?
Ni4 Ni3 S7 C70 108.5(8) . . . . ?
S5 Ni3 S7 C70 -127.0(3) . . . . ?
S6 Ni3 S7 C70 59.2(3) . . . . ?
S4 Ni3 S7 C70 118.4(19) . . . . ?
Ni2 Ni3 S7 C70 -169.5(3) . . . . ?
Ni4 Ni3 S7 C70 100.8(3) . . . . ?
S5 Ni3 S7 Ni4 132.14(4) . . . . ?
S6 Ni3 S7 Ni4 -41.58(4) . . . . ?
S4 Ni3 S7 Ni4 17.6(19) . . . . ?
Ni2 Ni3 S7 Ni4 89.68(5) . . . . ?
S9 Ni4 S8 C80 -139.39(11) . . . . ?
S6 Ni4 S8 C80 46.26(11) . . . . ?
S7 Ni4 S8 C80 173.2(5) . . . . ?
Ni3 Ni4 S8 C80 91.25(11) . . . . ?
S9 Ni4 S8 Ni5 -22.34(4) . . . . ?
S6 Ni4 S8 Ni5 163.30(4) . . . . ?
S7 Ni4 S8 Ni5 -69.7(5) . . . . ?
Ni3 Ni4 S8 Ni5 -151.70(3) . . . . ?
S9 Ni5 S8 C80 136.46(12) . . . . ?
S11 Ni5 S8 C80 -138.5(3) . . . . ?
S10 Ni5 S8 C80 -45.03(12) . . . . ?
Ni6 Ni5 S8 C80 -86.61(12) . . . . ?
S9 Ni5 S8 Ni4 22.45(4) . . . . ?
S11 Ni5 S8 Ni4 107.5(3) . . . . ?
S10 Ni5 S8 Ni4 -159.05(4) . . . . ?
Ni6 Ni5 S8 Ni4 159.38(3) . . . . ?
S8 Ni5 S9 C90 -134.16(12) . . . . ?
S11 Ni5 S9 C90 54.39(12) . . . . ?
S10 Ni5 S9 C90 173(24) . . . . ?
Ni6 Ni5 S9 C90 92.07(12) . . . . ?
S8 Ni5 S9 Ni4 -22.24(4) . . . . ?
S11 Ni5 S9 Ni4 166.30(4) . . . . ?
S10 Ni5 S9 Ni4 -75.6(14) . . . . ?
Ni6 Ni5 S9 Ni4 -156.01(3) . . . . ?
S8 Ni4 S9 C90 133.43(11) . . . . ?
S6 Ni4 S9 C90 -113.2(4) . . . . ?
S7 Ni4 S9 C90 -50.24(12) . . . . ?
Ni3 Ni4 S9 C90 -92.99(11) . . . . ?
S8 Ni4 S9 Ni5 22.37(4) . . . . ?
S6 Ni4 S9 Ni5 135.7(4) . . . . ?
S7 Ni4 S9 Ni5 -161.30(4) . . . . ?
Ni3 Ni4 S9 Ni5 155.95(3) . . . . ?
S9 Ni5 S10 C100 175(56) . . . . ?
S8 Ni5 S10 C100 122.1(4) . . . . ?
S11 Ni5 S10 C100 -66.4(4) . . . . ?
Ni6 Ni5 S10 C100 -102.7(4) . . . . ?
S9 Ni5 S10 C100 175(56) . . . . ?
S8 Ni5 S10 C100 122.1(4) . . . . ?
S11 Ni5 S10 C100 -66.4(4) . . . . ?
Ni6 Ni5 S10 C100 -102.7(4) . . . . ?
S9 Ni5 S10 Ni6 -82.1(14) . . . . ?
S8 Ni5 S10 Ni6 -135.18(4) . . . . ?
S11 Ni5 S10 Ni6 36.27(4) . . . . ?
S11 Ni6 S10 C100 68.2(5) . . . . ?
S11 Ni6 S10 C100 -112.4(5) 2_556 . . . ?
S10 Ni6 S10 C100 -22.2(5) 2_556 . . . ?
Ni5 Ni6 S10 C100 104.6(5) . . . . ?
Ni5 Ni6 S10 C100 -148.0(5) 2_556 . . . ?
S11 Ni6 S10 C100 66.4(3) . . . . ?
S11 Ni6 S10 C100 -114.3(3) 2_556 . . . ?
S10 Ni6 S10 C100 -24.0(3) 2_556 . . . ?
Ni5 Ni6 S10 C100 102.8(3) . . . . ?
Ni5 Ni6 S10 C100 -149.8(3) 2_556 . . . ?
S11 Ni6 S10 Ni5 -36.42(4) . . . . ?
S11 Ni6 S10 Ni5 142.93(4) 2_556 . . . ?
S10 Ni6 S10 Ni5 -126.83(3) 2_556 . . . ?
Ni5 Ni6 S10 Ni5 107.37(5) 2_556 . . . ?
S11 Ni6 S11 C110 56.6(6) 2_556 . . . ?
S10 Ni6 S11 C110 147.3(6) . . . . ?
S10 Ni6 S11 C110 -34.1(6) 2_556 . . . ?
Ni5 Ni6 S11 C110 110.7(6) . . . . ?
Ni5 Ni6 S11 C110 2.9(6) 2_556 . . . ?
S11 Ni6 S11 C110 48.5(5) 2_556 . . . ?
S10 Ni6 S11 C110 139.3(5) . . . . ?
S10 Ni6 S11 C110 -42.2(5) 2_556 . . . ?
Ni5 Ni6 S11 C110 102.6(5) . . . . ?
Ni5 Ni6 S11 C110 -5.1(5) 2_556 . . . ?
S11 Ni6 S11 Ni5 -54.11(9) 2_556 . . . ?
S10 Ni6 S11 Ni5 36.64(4) . . . . ?
S10 Ni6 S11 Ni5 -144.78(4) 2_556 . . . ?
Ni5 Ni6 S11 Ni5 -107.74(5) 2_556 . . . ?
S9 Ni5 S11 C110 25.9(5) . . . . ?
S8 Ni5 S11 C110 -57.9(6) . . . . ?
S10 Ni5 S11 C110 -152.4(5) . . . . ?
Ni6 Ni5 S11 C110 -115.7(5) . . . . ?
S9 Ni5 S11 C110 37.7(4) . . . . ?
S8 Ni5 S11 C110 -46.1(5) . . . . ?
S10 Ni5 S11 C110 -140.6(4) . . . . ?
Ni6 Ni5 S11 C110 -103.8(4) . . . . ?
S9 Ni5 S11 Ni6 141.59(4) . . . . ?
S8 Ni5 S11 Ni6 57.8(3) . . . . ?
S10 Ni5 S11 Ni6 -36.77(4) . . . . ?
Ni1 S1 C10 C11 132.23(16) 2_556 . . . ?
Ni1 S1 C10 C11 -136.68(16) . . . . ?
Ni1 S1 C10 C15 -47.2(2) 2_556 . . . ?
Ni1 S1 C10 C15 43.9(2) . . . . ?
C15 C10 C11 C12 0.0 . . . . ?
S1 C10 C11 C12 -179.5(2) . . . . ?
C10 C11 C12 C13 0.0 . . . . ?
C11 C12 C13 C14 0.0 . . . . ?
C12 C13 C14 C15 0.0 . . . . ?
C13 C14 C15 C10 0.0 . . . . ?
C11 C10 C15 C14 0.0 . . . . ?
S1 C10 C15 C14 179.4(3) . . . . ?
Ni1 S2 C20 C21 20.8(2) . . . . ?
Ni2 S2 C20 C21 -78.76(19) . . . . ?
Ni1 S2 C20 C25 -159.54(16) . . . . ?
Ni2 S2 C20 C25 100.92(17) . . . . ?
C25 C20 C21 C22 0.0 . . . . ?
S2 C20 C21 C22 179.7(2) . . . . ?
C20 C21 C22 C23 0.0 . . . . ?
C21 C22 C23 C24 0.0 . . . . ?
C22 C23 C24 C25 0.0 . . . . ?
C23 C24 C25 C20 0.0 . . . . ?
C21 C20 C25 C24 0.0 . . . . ?
S2 C20 C25 C24 -179.7(2) . . . . ?
Ni1 S3 C30 C31 138.41(17) . . . . ?
Ni2 S3 C30 C31 -121.39(17) . . . . ?
Ni1 S3 C30 C35 -37.3(2) . . . . ?
Ni2 S3 C30 C35 62.9(2) . . . . ?
C35 C30 C31 C32 0.0 . . . . ?
S3 C30 C31 C32 -175.8(3) . . . . ?
C30 C31 C32 C33 0.0 . . . . ?
C31 C32 C33 C34 0.0 . . . . ?
C32 C33 C34 C35 0.0 . . . . ?
C33 C34 C35 C30 0.0 . . . . ?
C31 C30 C35 C34 0.0 . . . . ?
S3 C30 C35 C34 175.7(3) . . . . ?
Ni3 S4 C40 C41 -138.67(17) . . . . ?
Ni2 S4 C40 C41 -54.30(19) . . . . ?
Ni3 S4 C40 C45 46.0(2) . . . . ?
Ni2 S4 C40 C45 130.33(18) . . . . ?
C45 C40 C41 C42 0.0 . . . . ?
S4 C40 C41 C42 -175.4(3) . . . . ?
C40 C41 C42 C43 0.0 . . . . ?
C41 C42 C43 C44 0.0 . . . . ?
C42 C43 C44 C45 0.0 . . . . ?
C43 C44 C45 C40 0.0 . . . . ?
C41 C40 C45 C44 0.0 . . . . ?
S4 C40 C45 C44 175.3(3) . . . . ?
Ni3 S5 C50 C51 135.93(18) . . . . ?
Ni2 S5 C50 C51 -134.88(18) . . . . ?
Ni3 S5 C50 C55 -47.1(3) . . . . ?
Ni2 S5 C50 C55 42.1(3) . . . . ?
C55 C50 C51 C52 0.0 . . . . ?
S5 C50 C51 C52 177.1(3) . . . . ?
C50 C51 C52 C53 0.0 . . . . ?
C51 C52 C53 C54 0.0 . . . . ?
C52 C53 C54 C55 0.0 . . . . ?
C53 C54 C55 C50 0.0 . . . . ?
C51 C50 C55 C54 0.0 . . . . ?
S5 C50 C55 C54 -176.9(3) . . . . ?
Ni3 S6 C60 C61 134.60(13) . . . . ?
Ni4 S6 C60 C61 -136.25(14) . . . . ?
Ni3 S6 C60 C65 -46.30(18) . . . . ?
Ni4 S6 C60 C65 42.84(18) . . . . ?
C65 C60 C61 C62 0.0 . . . . ?
S6 C60 C61 C62 179.1(2) . . . . ?
C60 C61 C62 C63 0.0 . . . . ?
C61 C62 C63 C64 0.0 . . . . ?
C62 C63 C64 C65 0.0 . . . . ?
C63 C64 C65 C60 0.0 . . . . ?
C61 C60 C65 C64 0.0 . . . . ?
S6 C60 C65 C64 -179.1(2) . . . . ?
C70 S7 C70 C71 -78(4) . . . . ?
Ni4 S7 C70 C71 142.9(3) . . . . ?
Ni3 S7 C70 C71 59.1(4) . . . . ?
C70 S7 C70 C75 98(4) . . . . ?
Ni4 S7 C70 C75 -41.0(6) . . . . ?
Ni3 S7 C70 C75 -124.8(5) . . . . ?
C75 C70 C71 C72 0.0 . . . . ?
S7 C70 C71 C72 176.1(6) . . . . ?
C70 C71 C72 C73 0.0 . . . . ?
C71 C72 C73 C74 0.0 . . . . ?
C72 C73 C74 C75 0.0 . . . . ?
C73 C74 C75 C70 0.0 . . . . ?
C71 C70 C75 C74 0.0 . . . . ?
S7 C70 C75 C74 -176.1(6) . . . . ?
C70 S7 C70 C71 87(4) . . . . ?
Ni4 S7 C70 C71 130.0(8) . . . . ?
Ni3 S7 C70 C71 41.7(11) . . . . ?
C70 S7 C70 C75 -95(4) . . . . ?
Ni4 S7 C70 C75 -51.5(13) . . . . ?
Ni3 S7 C70 C75 -139.9(11) . . . . ?
C75 C70 C71 C72 0.0 . . . . ?
S7 C70 C71 C72 178.4(15) . . . . ?
C70 C71 C72 C73 0.0 . . . . ?
C71 C72 C73 C74 0.0 . . . . ?
C72 C73 C74 C75 0.0 . . . . ?
C73 C74 C75 C70 0.0 . . . . ?
C71 C70 C75 C74 0.0 . . . . ?
S7 C70 C75 C74 -178.5(15) . . . . ?
Ni4 S8 C80 C81 27.9(2) . . . . ?
Ni5 S8 C80 C81 -76.27(19) . . . . ?
Ni4 S8 C80 C85 -146.62(14) . . . . ?
Ni5 S8 C80 C85 109.25(16) . . . . ?
C85 C80 C81 C82 0.0 . . . . ?
S8 C80 C81 C82 -174.3(2) . . . . ?
C80 C81 C82 C83 0.0 . . . . ?
C81 C82 C83 C84 0.0 . . . . ?
C82 C83 C84 C85 0.0 . . . . ?
C83 C84 C85 C80 0.0 . . . . ?
C81 C80 C85 C84 0.0 . . . . ?
S8 C80 C85 C84 174.6(2) . . . . ?
Ni5 S9 C90 C91 -157.13(14) . . . . ?
Ni4 S9 C90 C91 101.86(16) . . . . ?
Ni5 S9 C90 C95 18.8(2) . . . . ?
Ni4 S9 C90 C95 -82.22(18) . . . . ?
C95 C90 C91 C92 0.0 . . . . ?
S9 C90 C91 C92 176.0(2) . . . . ?
C90 C91 C92 C93 0.0 . . . . ?
C91 C92 C93 C94 0.0 . . . . ?
C92 C93 C94 C95 0.0 . . . . ?
C93 C94 C95 C90 0.0 . . . . ?
C91 C90 C95 C94 0.0 . . . . ?
S9 C90 C95 C94 -175.8(2) . . . . ?
C100 S10 C100 C101 108(25) . . . . ?
Ni5 S10 C100 C101 107.1(8) . . . . ?
Ni6 S10 C100 C101 19.9(9) . . . . ?
C100 S10 C100 C105 -79(25) . . . . ?
Ni5 S10 C100 C105 -80.0(6) . . . . ?
Ni6 S10 C100 C105 -167.3(6) . . . . ?
C105 C100 C101 C102 0.0 . . . . ?
S10 C100 C101 C102 172.4(11) . . . . ?
C100 C101 C102 C103 0.0 . . . . ?
C101 C102 C103 C104 0.0 . . . . ?
C102 C103 C104 C105 0.0 . . . . ?
C103 C104 C105 C100 0.0 . . . . ?
C101 C100 C105 C104 0.0 . . . . ?
S10 C100 C105 C104 -173.2(10) . . . . ?
C100 S10 C100 C101 -45(24) . . . . ?
Ni5 S10 C100 C101 134.1(5) . . . . ?
Ni6 S10 C100 C101 47.3(5) . . . . ?
C100 S10 C100 C105 129(25) . . . . ?
Ni5 S10 C100 C105 -51.4(5) . . . . ?
Ni6 S10 C100 C105 -138.2(5) . . . . ?
C105 C100 C101 C102 0.0 . . . . ?
S10 C100 C101 C102 174.5(8) . . . . ?
C100 C101 C102 C103 0.0 . . . . ?
C101 C102 C103 C104 0.0 . . . . ?
C102 C103 C104 C105 0.0 . . . . ?
C103 C104 C105 C100 0.0 . . . . ?
C101 C100 C105 C104 0.0 . . . . ?
S10 C100 C105 C104 -174.4(8) . . . . ?
C110 S11 C110 C111 3(4) . . . . ?
Ni6 S11 C110 C111 150.0(7) . . . . ?
Ni5 S11 C110 C111 -122.0(7) . . . . ?
C110 S11 C110 C115 -179(100) . . . . ?
Ni6 S11 C110 C115 -32.1(9) . . . . ?
Ni5 S11 C110 C115 55.9(9) . . . . ?
C115 C110 C111 C112 0.0 . . . . ?
S11 C110 C111 C112 178.0(12) . . . . ?
C110 C111 C112 C113 0.0 . . . . ?
C111 C112 C113 C114 0.0 . . . . ?
C112 C113 C114 C115 0.0 . . . . ?
C113 C114 C115 C110 0.0 . . . . ?
C111 C110 C115 C114 0.0 . . . . ?
S11 C110 C115 C114 -177.8(13) . . . . ?
C110 S11 C110 C111 178(5) . . . . ?
Ni6 S11 C110 C111 142.8(7) . . . . ?
Ni5 S11 C110 C111 -122.8(8) . . . . ?
C110 S11 C110 C115 -3(4) . . . . ?
Ni6 S11 C110 C115 -38.2(10) . . . . ?
Ni5 S11 C110 C115 56.1(9) . . . . ?
C115 C110 C111 C112 0.0 . . . . ?
S11 C110 C111 C112 179.0(13) . . . . ?
C110 C111 C112 C113 0.0 . . . . ?
C111 C112 C113 C114 0.0 . . . . ?
C112 C113 C114 C115 0.0 . . . . ?
C113 C114 C115 C110 0.0 . . . . ?
C111 C110 C115 C114 0.0 . . . . ?
S11 C110 C115 C114 -179.0(13) . . . . ?
C5S C1S C3S C4S -60.0(12) . . . . ?
C1S C3S C4S C2S 42.7(16) . . . . ?
C5S C2S C4S C3S -11(2) . . . . ?
C4S C2S C5S C1S -28(2) . . . . ?
C3S C1S C5S C2S 54.7(16) . . . . ?
C10S C12S C13S C11S 24.3(10) 2_556 . . . ?
C12S C11S C13S C12S -3.1(11) 2_556 . . . ?
C22S C20S C21S C23S -50.6(18) . . . 2_556 ?
C21S C20S C22S C22S -33(2) . . . 2_556 ?
C32S C30S C31S C34S 18(2) . . . . ?
C31S C30S C32S C33S -2(3) . . . . ?
C30S C32S C33S C34S -15(4) . . . . ?
C30S C31S C34S C33S -27(3) . . . . ?
C32S C33S C34S C31S 26(4) . . . . ?
